data_4024909
loop_
_publ_author_name
'Santos Fustero'
'Paula Bello'
'Bego\~na Fern\'andez'
'Carlos del Pozo'
'Gerald B. Hammond'

_publ_contact_author_address
;
Institution: University of Valencia
City: Burjassot
State: Valencia (Spain)
;
_publ_contact_author_email santos.fustero@uv.es
_publ_contact_author_fax 963544939
_publ_contact_author_name 'Santos Fustero'
_publ_contact_author_phone 963544279
_publ_section_title
;
AuX3-Mediated Selective Head-to-Head Dimerization of Difluoropropargyl
Amides
;
_journal_name_full 'Journal of Organic Chemistry'
_journal_page_first 7690
_journal_page_last 7696
_journal_paper_doi 10.1021/jo9013436
_journal_volume 74
_journal_year 2009
_chemical_formula_sum 'C22 H18 Cl2 F4 N2 O2'
_chemical_formula_weight 489.28
_space_group_IT_number 15
_symmetry_cell_setting monoclinic
_symmetry_space_group_name_Hall '-C 2yc'
_symmetry_space_group_name_H-M 'C 1 2/c 1'
_atom_sites_solution_hydrogens geom
_atom_sites_solution_primary direct
_atom_sites_solution_secondary difmap
_audit_creation_method SHELXL-97
_audit_update_record
;
2009-03-06 # Formatted by publCIF
;
_cell_angle_alpha 90.00
_cell_angle_beta 93.604(3)
_cell_angle_gamma 90.00
_cell_formula_units_Z 4
_cell_length_a 36.211(3)
_cell_length_b 6.1800(4)
_cell_length_c 9.3704(6)
_cell_measurement_temperature 100(2)
_cell_volume 2092.8(2)
_computing_cell_refinement 'Bruker SMART'
_computing_data_collection 'Bruker SMART'
_computing_data_reduction 'Bruker SAINT'
_computing_molecular_graphics 'Bruker SHELXTL'
_computing_publication_material 'Bruker SHELXTL'
_computing_structure_refinement 'SHELXL-97 (Sheldrick, 1997)'
_computing_structure_solution 'SHELXS-97 (Sheldrick, 1990)'
_diffrn_ambient_temperature 100(2)
_diffrn_measured_fraction_theta_full 0.959
_diffrn_measured_fraction_theta_max 0.959
_diffrn_measurement_device_type 'CCD area detector'
_diffrn_measurement_method 'phi and omega scans'
_diffrn_radiation_monochromator graphite
_diffrn_radiation_source 'fine-focus sealed tube'
_diffrn_radiation_type CuK\a
_diffrn_radiation_wavelength 1.54178
_diffrn_reflns_av_R_equivalents 0.0459
_diffrn_reflns_av_sigmaI/netI 0.0451
_diffrn_reflns_limit_h_max 33
_diffrn_reflns_limit_h_min -44
_diffrn_reflns_limit_k_max 6
_diffrn_reflns_limit_k_min -7
_diffrn_reflns_limit_l_max 11
_diffrn_reflns_limit_l_min -11
_diffrn_reflns_number 5566
_diffrn_reflns_theta_full 70.62
_diffrn_reflns_theta_max 70.62
_diffrn_reflns_theta_min 2.45
_exptl_absorpt_coefficient_mu 3.329
_exptl_absorpt_correction_type multi-scan
_exptl_crystal_colour 'ligth blue'
_exptl_crystal_density_diffrn 1.553
_exptl_crystal_density_meas 0
_exptl_crystal_density_method 'not measured'
_exptl_crystal_description prism
_exptl_crystal_F_000 1000
_exptl_crystal_size_max 0.30
_exptl_crystal_size_mid 0.08
_exptl_crystal_size_min 0.03
_refine_diff_density_max 0.437
_refine_diff_density_min -0.234
_refine_diff_density_rms 0.069
_refine_ls_extinction_method none
_refine_ls_goodness_of_fit_ref 1.049
_refine_ls_hydrogen_treatment mixed
_refine_ls_matrix_type full
_refine_ls_number_parameters 181
_refine_ls_number_reflns 1930
_refine_ls_number_restraints 0
_refine_ls_restrained_S_all 1.049
_refine_ls_R_factor_all 0.0478
_refine_ls_R_factor_gt 0.0377
_refine_ls_shift/su_max 0.000
_refine_ls_shift/su_mean 0.000
_refine_ls_structure_factor_coef Fsqd
_refine_ls_weighting_details 'calc w=1/[\s^2^(Fo^2^)+(0.0648P)^2^+0.5520P] where P=(Fo^2^+2Fc^2^)/3'
_refine_ls_weighting_scheme calc
_refine_ls_wR_factor_gt 0.0950
_refine_ls_wR_factor_ref 0.1038
_reflns_number_gt 1631
_reflns_number_total 1930
_reflns_threshold_expression >2sigma(I)
_cod_data_source_file jo9013436_si_001.cif
_cod_data_source_block datos_m
_cod_depositor_comments
;
The following automatic conversions were performed:
'_symmetry_cell_setting' value 'Monoclinic' changed to 'monoclinic'
according to '/home/saulius/struct/CIF-dictionaries/cif_core.dic'
dictionary named 'cif_core.dic' version 2.4.1 from 2010-06-29.

Automatic conversion script
Id: cif_fix_enum 1527 2010-12-29 10:47:43Z saulius 
;
_cod_original_sg_symbol_H-M C2/c
_cod_database_code 4024909

loop_
_symmetry_equiv_pos_as_xyz
'x, y, z'
'-x, y, -z+1/2'
'x+1/2, y+1/2, z'
'-x+1/2, y+1/2, -z+1/2'
'-x, -y, -z'
'x, -y, z-1/2'
'-x+1/2, -y+1/2, -z'
'x+1/2, -y+1/2, z-1/2'

loop_
_atom_site_label
_atom_site_type_symbol
_atom_site_fract_x
_atom_site_fract_y
_atom_site_fract_z
_atom_site_U_iso_or_equiv
_atom_site_adp_type
_atom_site_occupancy
_atom_site_symmetry_multiplicity
_atom_site_calc_flag
_atom_site_refinement_flags
_atom_site_disorder_assembly
_atom_site_disorder_group
C1 C 0.08416(6) 0.4355(3) 0.3014(2) 0.0192(4) Uani 1 1 d . . .
C2 C 0.14565(6) 0.4960(4) 0.4082(2) 0.0232(4) Uani 1 1 d . . .
C3 C 0.16422(6) 0.6471(3) 0.3058(2) 0.0223(4) Uani 1 1 d . . .
C4 C 0.14815(6) 0.8393(4) 0.2560(2) 0.0256(5) Uani 1 1 d . . .
C5 C 0.16659(7) 0.9737(4) 0.1639(3) 0.0301(5) Uani 1 1 d . . .
C6 C 0.20140(7) 0.9164(4) 0.1212(3) 0.0325(5) Uani 1 1 d . . .
C7 C 0.21762(7) 0.7251(4) 0.1701(3) 0.0322(5) Uani 1 1 d . . .
C8 C 0.19925(6) 0.5907(4) 0.2617(3) 0.0280(5) Uani 1 1 d . . .
C9 C 0.04207(6) 0.4757(3) 0.3101(2) 0.0184(4) Uani 1 1 d . . .
C10 C 0.01723(6) 0.2764(3) 0.2980(2) 0.0186(4) Uani 1 1 d . . .
C11 C 0.02549(6) 0.0974(3) 0.3727(2) 0.0196(4) Uani 1 1 d . . .
Cl1 Cl 0.064888(14) 0.05958(7) 0.48307(5) 0.02201(18) Uani 1 1 d . . .
F1 F 0.03579(3) 0.58414(18) 0.43420(12) 0.0206(3) Uani 1 1 d . . .
F2 F 0.03298(3) 0.61630(19) 0.20085(12) 0.0210(3) Uani 1 1 d . . .
N1 N 0.10561(5) 0.5222(3) 0.40631(19) 0.0205(4) Uani 1 1 d . . .
O1 O 0.09491(4) 0.3397(2) 0.19681(15) 0.0219(3) Uani 1 1 d . . .
H1 H 0.0974(7) 0.575(4) 0.480(3) 0.022(6) Uiso 1 1 d . . .
H2A H 0.1558(8) 0.530(4) 0.504(3) 0.028(7) Uiso 1 1 d . . .
H2B H 0.1518(7) 0.348(5) 0.381(3) 0.027(6) Uiso 1 1 d . . .
H4 H 0.1245(9) 0.880(5) 0.284(3) 0.035(7) Uiso 1 1 d . . .
H5 H 0.1546(8) 1.103(5) 0.130(3) 0.030(7) Uiso 1 1 d . . .
H6 H 0.2133(9) 1.011(6) 0.057(4) 0.047(9) Uiso 1 1 d . . .
H7 H 0.2435(9) 0.687(5) 0.145(3) 0.044(8) Uiso 1 1 d . . .
H8 H 0.2105(8) 0.455(4) 0.296(3) 0.028(7) Uiso 1 1 d . . .
H11 H 0.0104(8) -0.025(5) 0.370(3) 0.028(7) Uiso 1 1 d . . .

loop_
_atom_site_aniso_label
_atom_site_aniso_U_11
_atom_site_aniso_U_22
_atom_site_aniso_U_33
_atom_site_aniso_U_23
_atom_site_aniso_U_13
_atom_site_aniso_U_12
C1 0.0231(10) 0.0141(10) 0.0207(9) 0.0028(7) 0.0026(8) -0.0007(7)
C2 0.0222(11) 0.0222(11) 0.0251(10) 0.0007(8) -0.0003(8) 0.0000(8)
C3 0.0211(11) 0.0217(11) 0.0239(10) -0.0027(8) 0.0002(8) -0.0020(8)
C4 0.0240(11) 0.0224(11) 0.0306(11) -0.0020(9) 0.0046(9) 0.0002(8)
C5 0.0330(12) 0.0232(12) 0.0346(12) 0.0011(9) 0.0054(10) -0.0004(9)
C6 0.0306(13) 0.0318(13) 0.0356(12) -0.0004(10) 0.0081(10) -0.0091(9)
C7 0.0221(12) 0.0347(13) 0.0401(13) -0.0044(10) 0.0048(10) -0.0032(9)
C8 0.0244(12) 0.0254(12) 0.0342(12) -0.0010(9) 0.0014(9) -0.0004(8)
C9 0.0258(10) 0.0121(10) 0.0174(9) -0.0001(7) 0.0013(8) 0.0017(7)
C10 0.0198(10) 0.0158(10) 0.0206(9) -0.0018(7) 0.0047(8) 0.0007(7)
C11 0.0220(10) 0.0162(10) 0.0208(10) -0.0003(7) 0.0024(8) 0.0014(8)
Cl1 0.0249(3) 0.0167(3) 0.0241(3) 0.00178(17) -0.00037(19) 0.00166(17)
F1 0.0251(6) 0.0159(6) 0.0213(6) -0.0045(4) 0.0047(5) -0.0008(4)
F2 0.0235(6) 0.0162(6) 0.0232(6) 0.0043(4) 0.0012(5) -0.0004(4)
N1 0.0219(9) 0.0196(9) 0.0205(8) -0.0016(7) 0.0044(7) -0.0014(6)
O1 0.0245(8) 0.0202(8) 0.0213(7) -0.0007(6) 0.0035(6) 0.0004(5)

loop_
_atom_type_symbol
_atom_type_description
_atom_type_scat_dispersion_real
_atom_type_scat_dispersion_imag
_atom_type_scat_source
C C 0.0181 0.0091 'International Tables Vol C Tables 4.2.6.8 and 6.1.1.4'
H H 0.0000 0.0000 'International Tables Vol C Tables 4.2.6.8 and 6.1.1.4'
N N 0.0311 0.0180 'International Tables Vol C Tables 4.2.6.8 and 6.1.1.4'
O O 0.0492 0.0322 'International Tables Vol C Tables 4.2.6.8 and 6.1.1.4'
F F 0.0727 0.0534 'International Tables Vol C Tables 4.2.6.8 and 6.1.1.4'
Cl Cl 0.3639 0.7018 'International Tables Vol C Tables 4.2.6.8 and 6.1.1.4'

loop_
_geom_angle_atom_site_label_1
_geom_angle_atom_site_label_2
_geom_angle_atom_site_label_3
_geom_angle
_geom_angle_site_symmetry_1
_geom_angle_site_symmetry_3
_geom_angle_publ_flag
O1 C1 N1 125.82(19) . . ?
O1 C1 C9 118.70(18) . . ?
N1 C1 C9 115.34(17) . . ?
N1 C2 C3 113.72(18) . . ?
N1 C2 H2A 107.6(16) . . ?
C3 C2 H2A 107.3(16) . . ?
N1 C2 H2B 110.1(16) . . ?
C3 C2 H2B 107.2(15) . . ?
H2A C2 H2B 111(2) . . ?
C4 C3 C8 118.7(2) . . ?
C4 C3 C2 122.8(2) . . ?
C8 C3 C2 118.4(2) . . ?
C3 C4 C5 120.6(2) . . ?
C3 C4 H4 120.2(18) . . ?
C5 C4 H4 119.2(18) . . ?
C6 C5 C4 120.2(2) . . ?
C6 C5 H5 121.4(17) . . ?
C4 C5 H5 118.4(17) . . ?
C7 C6 C5 119.7(2) . . ?
C7 C6 H6 122(2) . . ?
C5 C6 H6 118(2) . . ?
C6 C7 C8 120.2(2) . . ?
C6 C7 H7 120.4(18) . . ?
C8 C7 H7 119.2(18) . . ?
C7 C8 C3 120.6(2) . . ?
C7 C8 H8 120.5(16) . . ?
C3 C8 H8 118.9(16) . . ?
F2 C9 F1 106.20(14) . . ?
F2 C9 C10 110.18(17) . . ?
F1 C9 C10 109.18(15) . . ?
F2 C9 C1 104.70(15) . . ?
F1 C9 C1 109.73(16) . . ?
C10 C9 C1 116.34(16) . . ?
C11 C10 C10 117.90(15) . 2 ?
C11 C10 C9 121.3(2) . . ?
C10 C10 C9 120.78(13) 2 . ?
C10 C11 Cl1 125.23(17) . . ?
C10 C11 H11 123.3(18) . . ?
Cl1 C11 H11 111.5(18) . . ?
C1 N1 C2 119.96(18) . . ?
C1 N1 H1 123.4(19) . . ?
C2 N1 H1 115.9(19) . . ?

loop_
_geom_bond_atom_site_label_1
_geom_bond_atom_site_label_2
_geom_bond_distance
_geom_bond_site_symmetry_2
_geom_bond_publ_flag
C1 O1 1.229(2) . ?
C1 N1 1.327(3) . ?
C1 C9 1.551(3) . ?
C2 N1 1.458(3) . ?
C2 C3 1.525(3) . ?
C2 H2A 0.97(3) . ?
C2 H2B 0.98(3) . ?
C3 C4 1.390(3) . ?
C3 C8 1.402(3) . ?
C4 C5 1.398(3) . ?
C4 H4 0.95(3) . ?
C5 C6 1.392(3) . ?
C5 H5 0.95(3) . ?
C6 C7 1.385(4) . ?
C6 H6 0.96(3) . ?
C7 C8 1.393(3) . ?
C7 H7 1.01(3) . ?
C8 H8 0.98(3) . ?
C9 F2 1.367(2) . ?
C9 F1 1.374(2) . ?
C9 C10 1.525(3) . ?
C10 C11 1.333(3) . ?
C10 C10 1.492(4) 2 ?
C11 Cl1 1.725(2) . ?
C11 H11 0.93(3) . ?
N1 H1 0.84(3) . ?

loop_
_geom_hbond_atom_site_label_D
_geom_hbond_atom_site_label_H
_geom_hbond_atom_site_label_A
_geom_hbond_distance_DH
_geom_hbond_distance_HA
_geom_hbond_distance_DA
_geom_hbond_angle_DHA
_geom_hbond_site_symmetry_A
N1 H1 O1 0.84(3) 2.10(3) 2.902(2) 159(3) 6_566

loop_
_geom_torsion_atom_site_label_1
_geom_torsion_atom_site_label_2
_geom_torsion_atom_site_label_3
_geom_torsion_atom_site_label_4
_geom_torsion
_geom_torsion_site_symmetry_1
_geom_torsion_site_symmetry_2
_geom_torsion_site_symmetry_3
_geom_torsion_site_symmetry_4
_geom_torsion_publ_flag
N1 C2 C3 C4 22.2(3) . . . . ?
N1 C2 C3 C8 -158.6(2) . . . . ?
C8 C3 C4 C5 -0.1(3) . . . . ?
C2 C3 C4 C5 179.0(2) . . . . ?
C3 C4 C5 C6 -0.1(4) . . . . ?
C4 C5 C6 C7 0.2(4) . . . . ?
C5 C6 C7 C8 -0.1(4) . . . . ?
C6 C7 C8 C3 -0.1(4) . . . . ?
C4 C3 C8 C7 0.2(3) . . . . ?
C2 C3 C8 C7 -179.0(2) . . . . ?
O1 C1 C9 F2 -66.4(2) . . . . ?
N1 C1 C9 F2 109.47(18) . . . . ?
O1 C1 C9 F1 179.97(16) . . . . ?
N1 C1 C9 F1 -4.1(2) . . . . ?
O1 C1 C9 C10 55.4(2) . . . . ?
N1 C1 C9 C10 -128.68(19) . . . . ?
F2 C9 C10 C11 165.64(17) . . . . ?
F1 C9 C10 C11 -78.1(2) . . . . ?
C1 C9 C10 C11 46.7(3) . . . . ?
F2 C9 C10 C10 -14.5(3) . . . 2 ?
F1 C9 C10 C10 101.8(2) . . . 2 ?
C1 C9 C10 C10 -133.4(2) . . . 2 ?
C10 C10 C11 Cl1 176.94(17) 2 . . . ?
C9 C10 C11 Cl1 -3.2(3) . . . . ?
O1 C1 N1 C2 -3.9(3) . . . . ?
C9 C1 N1 C2 -179.49(17) . . . . ?
C3 C2 N1 C1 78.5(2) . . . . ?
